data_2243935
loop_
_publ_author_name
'Kansiz, Sevgi'
'Gul, Adem'
'Dege, Necmi'
'Agar, Erbil'
'Saif, Eiad'

_publ_section_title
;
 Crystal structure and Hirshfeld surface analysis of
 (<i>Z</i>)-2-{[(2,4-dimethylphenyl)imino]methyl}-4-methylphenol
;
_journal_coeditor_code YK2157
_journal_issue 11
_journal_name_full 'Acta Crystallographica Section E'
_journal_page_first
;
;
_journal_paper_doi 10.1107/S2056989021010215
_journal_volume 77
_journal_year 2021
_chemical_formula_iupac 'C16 H17 N O'
_chemical_formula_moiety 'C16 H17 N O'
_chemical_formula_sum 'C16 H17 N O'
_chemical_formula_weight 239.30
_chemical_name_systematic
;
(<i>Z</i>)-2-{[(2,4-Dimethylphenyl)imino]methyl}-4-methylphenol
;
_space_group_crystal_system orthorhombic
_space_group_IT_number 61
_space_group_name_Hall '-P 2ac 2ab'
_space_group_name_H-M_alt 'P b c a'
_atom_sites_solution_hydrogens geom
_atom_sites_solution_primary direct
_audit_creation_method SHELXL-2017/1
_cell_angle_alpha 90
_cell_angle_beta 90
_cell_angle_gamma 90
_cell_formula_units_Z 8
_cell_length_a 7.6699(4)
_cell_length_b 11.6080(6)
_cell_length_c 30.1431(17)
_cell_measurement_reflns_used 13620
_cell_measurement_temperature 296(2)
_cell_measurement_theta_max 24.94
_cell_measurement_theta_min 1.35
_cell_volume 2683.7(2)
_computing_cell_refinement
;
X-AREA (Stoe & Cie, 2002)
;
_computing_data_collection
;
X-AREA (Stoe & Cie, 2002)
;
_computing_data_reduction
;
X-RED (Stoe & Cie, 2002)
;
_computing_molecular_graphics
;
PLATON (Spek, 2020)
;
_computing_publication_material
;
WinGX (Farrugia, 2012)
;
_computing_structure_refinement
;
<i>SHELXL2017/1</i> (Sheldrick, 2015b)
;
_computing_structure_solution
;
<i>SHELXT2017/1</i> (Sheldrick, 2015a)
;
_diffrn_ambient_temperature 296(2)
_diffrn_detector_area_resol_mean 6.67
_diffrn_measured_fraction_theta_full 0.995
_diffrn_measured_fraction_theta_max 0.996
_diffrn_measurement_device_type 'Stoe IPDS 2'
_diffrn_measurement_method 'rotation method'
_diffrn_radiation_type MoK\a
_diffrn_radiation_wavelength 0.71073
_diffrn_reflns_av_R_equivalents 0.0810
_diffrn_reflns_av_unetI/netI 0.0451
_diffrn_reflns_limit_h_max 8
_diffrn_reflns_limit_h_min -8
_diffrn_reflns_limit_k_max 13
_diffrn_reflns_limit_k_min -13
_diffrn_reflns_limit_l_max 34
_diffrn_reflns_limit_l_min -34
_diffrn_reflns_number 14869
_diffrn_reflns_theta_full 24.468
_diffrn_reflns_theta_max 24.468
_diffrn_reflns_theta_min 1.351
_diffrn_source 'sealed X-ray tube, 12 x 0.4 mm long-fine focus'
_exptl_absorpt_coefficient_mu 0.074
_exptl_absorpt_correction_T_max 0.9898
_exptl_absorpt_correction_T_min 0.9530
_exptl_absorpt_correction_type integration
_exptl_absorpt_process_details
;
(X-RED32; Stoe & Cie, 2002)
;
_exptl_crystal_colour orange
_exptl_crystal_density_diffrn 1.185
_exptl_crystal_description plate
_exptl_crystal_F_000 1024
_exptl_crystal_size_max 0.680
_exptl_crystal_size_mid 0.483
_exptl_crystal_size_min 0.180
_refine_diff_density_max 0.113
_refine_diff_density_min -0.111
_refine_ls_extinction_coef 0.0094(14)
_refine_ls_extinction_expression Fc^*^=kFc[1+0.001xFc^2^\l^3^/sin(2\q)]^-1/4^
_refine_ls_extinction_method file:///iucrfs/e/yk2157/yk2157.cif
_refine_ls_goodness_of_fit_ref 0.997
_refine_ls_hydrogen_treatment constr
_refine_ls_matrix_type full
_refine_ls_number_parameters 168
_refine_ls_number_reflns 2213
_refine_ls_number_restraints 0
_refine_ls_restrained_S_all 0.997
_refine_ls_R_factor_all 0.0691
_refine_ls_R_factor_gt 0.0419
_refine_ls_shift/su_max 0.000
_refine_ls_shift/su_mean 0.000
_refine_ls_structure_factor_coef Fsqd
_refine_ls_weighting_details 'w=1/[\s^2^(Fo^2^)+(0.0725P)^2^] where P=(Fo^2^+2Fc^2^)/3'
_refine_ls_weighting_scheme calc
_refine_ls_wR_factor_gt 0.1135
_refine_ls_wR_factor_ref 0.1247
_reflns_number_gt 1451
_reflns_number_total 2213
_reflns_threshold_expression 'I > 2\s(I)'
_cod_data_source_file yk2157sup1.cif
_cod_data_source_block I
_cod_database_code 2243935
_shelx_space_group_comment
;
The symmetry employed for this shelxl refinement is uniquely defined
by the following loop, which should always be used as a source of
symmetry information in preference to the above space-group names.
They are only intended as comments.
;

loop_
_space_group_symop_operation_xyz
'x, y, z'
'-x+1/2, -y, z+1/2'
'-x, y+1/2, -z+1/2'
'x+1/2, -y+1/2, -z'
'-x, -y, -z'
'x-1/2, y, -z-1/2'
'x, -y-1/2, z-1/2'
'-x-1/2, y-1/2, z'

loop_
_atom_site_type_symbol
_atom_site_label
_atom_site_fract_x
_atom_site_fract_y
_atom_site_fract_z
_atom_site_U_iso_or_equiv
_atom_site_adp_type
_atom_site_calc_flag
_atom_site_occupancy
_atom_site_disorder_assembly
_atom_site_disorder_group
O O1 0.3099(2) 0.58146(10) 0.30727(4) 0.0844(4) Uani d 1 . .
H H1 0.330751 0.540427 0.328769 0.127 Uiso calc 1 . .
N N1 0.42492(18) 0.40012(12) 0.34984(5) 0.0663(4) Uani d 1 . .
C C6 0.4130(2) 0.40987(13) 0.27056(6) 0.0569(4) Uani d 1 . .
C C5 0.4477(2) 0.35487(14) 0.23014(5) 0.0595(4) Uani d 1 . .
H H5 0.495649 0.281288 0.230684 0.071 Uiso calc 1 . .
C C7 0.4516(2) 0.35261(15) 0.31204(6) 0.0611(5) Uani d 1 . .
H H7 0.497415 0.278473 0.311267 0.073 Uiso calc 1 . .
C C1 0.3426(2) 0.52223(13) 0.26953(6) 0.0630(5) Uani d 1 . .
C C9 0.4629(2) 0.33967(15) 0.38970(6) 0.0633(5) Uani d 1 . .
C C4 0.4139(2) 0.40502(16) 0.18961(6) 0.0648(5) Uani d 1 . .
C C14 0.5297(2) 0.40228(16) 0.42555(6) 0.0692(5) Uani d 1 . .
C C10 0.4302(2) 0.22231(16) 0.39438(6) 0.0724(5) Uani d 1 . .
H H10 0.383752 0.180914 0.370760 0.087 Uiso calc 1 . .
C C2 0.3077(2) 0.57301(15) 0.22917(7) 0.0739(5) Uani d 1 . .
H H2 0.259857 0.646596 0.228269 0.089 Uiso calc 1 . .
C C3 0.3428(2) 0.51607(16) 0.19032(7) 0.0736(5) Uani d 1 . .
H H3 0.318475 0.552460 0.163539 0.088 Uiso calc 1 . .
C C12 0.5363(2) 0.22599(19) 0.46974(6) 0.0759(6) Uani d 1 . .
C C13 0.5668(2) 0.34303(19) 0.46426(6) 0.0771(6) Uani d 1 . .
H H13 0.614731 0.383787 0.487863 0.093 Uiso calc 1 . .
C C11 0.4663(3) 0.16695(17) 0.43391(6) 0.0774(5) Uani d 1 . .
H H11 0.443232 0.088594 0.436544 0.093 Uiso calc 1 . .
C C8 0.4528(3) 0.34410(19) 0.14659(6) 0.0893(6) Uani d 1 . .
H H8A 0.524423 0.392488 0.128285 0.134 Uiso calc 1 . .
H H8B 0.345600 0.327600 0.131447 0.134 Uiso calc 1 . .
H H8C 0.513250 0.273397 0.152645 0.134 Uiso calc 1 . .
C C15 0.5618(3) 0.53050(18) 0.42172(7) 0.0970(7) Uani d 1 . .
H H15A 0.638745 0.545186 0.397253 0.145 Uiso calc 1 . .
H H15B 0.613945 0.558242 0.448631 0.145 Uiso calc 1 . .
H H15C 0.453020 0.569432 0.416857 0.145 Uiso calc 1 . .
C C16 0.5729(3) 0.1666(2) 0.51352(7) 0.1014(7) Uani d 1 . .
H H16A 0.650363 0.213308 0.530910 0.152 Uiso calc 1 . .
H H16B 0.625932 0.093075 0.508055 0.152 Uiso calc 1 . .
H H16C 0.465487 0.155857 0.529352 0.152 Uiso calc 1 . .

loop_
_atom_site_aniso_label
_atom_site_aniso_U_11
_atom_site_aniso_U_22
_atom_site_aniso_U_33
_atom_site_aniso_U_12
_atom_site_aniso_U_13
_atom_site_aniso_U_23
O1 0.0935(10) 0.0608(7) 0.0990(10) 0.0078(7) 0.0082(9) -0.0177(7)
N1 0.0658(9) 0.0681(9) 0.0649(10) -0.0063(7) 0.0056(8) -0.0106(8)
C6 0.0514(9) 0.0516(9) 0.0676(10) -0.0051(7) -0.0008(8) -0.0042(8)
C5 0.0546(9) 0.0567(9) 0.0673(11) -0.0019(7) -0.0042(9) -0.0018(9)
C7 0.0588(10) 0.0572(10) 0.0672(11) -0.0014(8) 0.0001(9) -0.0053(9)
C1 0.0544(9) 0.0532(9) 0.0813(12) -0.0049(7) 0.0020(10) -0.0063(10)
C9 0.0585(10) 0.0731(12) 0.0582(10) -0.0035(8) 0.0057(9) -0.0098(9)
C4 0.0552(10) 0.0704(12) 0.0686(12) -0.0072(8) -0.0058(9) 0.0003(9)
C14 0.0639(11) 0.0820(12) 0.0618(11) -0.0096(9) 0.0138(9) -0.0186(10)
C10 0.0748(12) 0.0757(12) 0.0667(12) -0.0056(9) -0.0078(10) -0.0093(9)
C2 0.0638(11) 0.0548(10) 0.1032(15) -0.0006(8) -0.0073(11) 0.0066(11)
C3 0.0672(12) 0.0713(12) 0.0822(14) -0.0090(10) -0.0129(10) 0.0163(10)
C12 0.0647(11) 0.0989(15) 0.0642(12) 0.0014(10) -0.0002(9) -0.0072(10)
C13 0.0672(12) 0.1049(16) 0.0593(11) -0.0127(11) 0.0051(9) -0.0186(10)
C11 0.0842(13) 0.0762(12) 0.0716(12) 0.0001(10) -0.0075(11) -0.0006(10)
C8 0.0923(15) 0.1077(16) 0.0680(13) 0.0019(12) -0.0081(11) -0.0041(11)
C15 0.1220(19) 0.0904(15) 0.0785(13) -0.0314(13) 0.0196(13) -0.0273(11)
C16 0.1019(17) 0.130(2) 0.0727(14) -0.0012(14) -0.0154(12) 0.0056(13)

loop_
_atom_type_symbol
_atom_type_description
_atom_type_scat_dispersion_real
_atom_type_scat_dispersion_imag
_atom_type_scat_source
C C 0.0033 0.0016 'International Tables Vol C Tables 4.2.6.8 and 6.1.1.4'
H H 0.0000 0.0000 'International Tables Vol C Tables 4.2.6.8 and 6.1.1.4'
N N 0.0061 0.0033 'International Tables Vol C Tables 4.2.6.8 and 6.1.1.4'
O O 0.0106 0.0060 'International Tables Vol C Tables 4.2.6.8 and 6.1.1.4'

loop_
_geom_angle_atom_site_label_1
_geom_angle_atom_site_label_2
_geom_angle_atom_site_label_3
_geom_angle_site_symmetry_1
_geom_angle_site_symmetry_3
_geom_angle
_geom_angle_publ_flag
C1 O1 H1 . . 109.5 ?
C7 N1 C9 . . 120.40(15) ?
C5 C6 C1 . . 118.32(16) ?
C5 C6 C7 . . 120.23(15) ?
C1 C6 C7 . . 121.44(16) ?
C4 C5 C6 . . 122.88(16) ?
C4 C5 H5 . . 118.6 ?
C6 C5 H5 . . 118.6 ?
N1 C7 C6 . . 122.54(16) ?
N1 C7 H7 . . 118.7 ?
C6 C7 H7 . . 118.7 ?
O1 C1 C2 . . 119.28(16) ?
O1 C1 C6 . . 121.45(17) ?
C2 C1 C6 . . 119.26(17) ?
C10 C9 C14 . . 119.71(17) ?
C10 C9 N1 . . 122.14(15) ?
C14 C9 N1 . . 118.12(16) ?
C5 C4 C3 . . 116.66(17) ?
C5 C4 C8 . . 121.83(17) ?
C3 C4 C8 . . 121.50(17) ?
C13 C14 C9 . . 117.93(17) ?
C13 C14 C15 . . 121.31(17) ?
C9 C14 C15 . . 120.76(18) ?
C11 C10 C9 . . 120.43(17) ?
C11 C10 H10 . . 119.8 ?
C9 C10 H10 . . 119.8 ?
C3 C2 C1 . . 120.63(17) ?
C3 C2 H2 . . 119.7 ?
C1 C2 H2 . . 119.7 ?
C2 C3 C4 . . 122.24(17) ?
C2 C3 H3 . . 118.9 ?
C4 C3 H3 . . 118.9 ?
C11 C12 C13 . . 117.14(18) ?
C11 C12 C16 . . 121.7(2) ?
C13 C12 C16 . . 121.16(18) ?
C14 C13 C12 . . 123.48(17) ?
C14 C13 H13 . . 118.3 ?
C12 C13 H13 . . 118.3 ?
C10 C11 C12 . . 121.27(19) ?
C10 C11 H11 . . 119.4 ?
C12 C11 H11 . . 119.4 ?
C4 C8 H8A . . 109.5 ?
C4 C8 H8B . . 109.5 ?
H8A C8 H8B . . 109.5 ?
C4 C8 H8C . . 109.5 ?
H8A C8 H8C . . 109.5 ?
H8B C8 H8C . . 109.5 ?
C14 C15 H15A . . 109.5 ?
C14 C15 H15B . . 109.5 ?
H15A C15 H15B . . 109.5 ?
C14 C15 H15C . . 109.5 ?
H15A C15 H15C . . 109.5 ?
H15B C15 H15C . . 109.5 ?
C12 C16 H16A . . 109.5 ?
C12 C16 H16B . . 109.5 ?
H16A C16 H16B . . 109.5 ?
C12 C16 H16C . . 109.5 ?
H16A C16 H16C . . 109.5 ?
H16B C16 H16C . . 109.5 ?

loop_
_geom_bond_atom_site_label_1
_geom_bond_atom_site_label_2
_geom_bond_site_symmetry_2
_geom_bond_distance
_geom_bond_publ_flag
O1 C1 . 1.353(2) ?
O1 H1 . 0.8200 ?
N1 C7 . 1.2823(19) ?
N1 C9 . 1.421(2) ?
C6 C5 . 1.401(2) ?
C6 C1 . 1.412(2) ?
C6 C7 . 1.447(2) ?
C5 C4 . 1.378(2) ?
C5 H5 . 0.9300 ?
C7 H7 . 0.9300 ?
C1 C2 . 1.378(2) ?
C9 C10 . 1.392(2) ?
C9 C14 . 1.400(2) ?
C4 C3 . 1.400(3) ?
C4 C8 . 1.507(3) ?
C14 C13 . 1.384(3) ?
C14 C15 . 1.513(3) ?
C10 C11 . 1.382(2) ?
C10 H10 . 0.9300 ?
C2 C3 . 1.371(3) ?
C2 H2 . 0.9300 ?
C3 H3 . 0.9300 ?
C12 C11 . 1.387(3) ?
C12 C13 . 1.388(3) ?
C12 C16 . 1.515(3) ?
C13 H13 . 0.9300 ?
C11 H11 . 0.9300 ?
C8 H8A . 0.9600 ?
C8 H8B . 0.9600 ?
C8 H8C . 0.9600 ?
C15 H15A . 0.9600 ?
C15 H15B . 0.9600 ?
C15 H15C . 0.9600 ?
C16 H16A . 0.9600 ?
C16 H16B . 0.9600 ?
C16 H16C . 0.9600 ?

loop_
_geom_hbond_atom_site_label_D
_geom_hbond_atom_site_label_H
_geom_hbond_atom_site_label_A
_geom_hbond_site_symmetry_A
_geom_hbond_distance_DH
_geom_hbond_distance_HA
_geom_hbond_distance_DA
_geom_hbond_angle_DHA
_geom_hbond_publ_flag
O1 H1 N1 . 0.82 1.89 2.618(2) 147.1 yes
C16 H16A Cg2 4_555 0.96 2.93(3) 3.73 143 yes

loop_
_geom_torsion_atom_site_label_1
_geom_torsion_atom_site_label_2
_geom_torsion_atom_site_label_3
_geom_torsion_atom_site_label_4
_geom_torsion_site_symmetry_1
_geom_torsion_site_symmetry_2
_geom_torsion_site_symmetry_3
_geom_torsion_site_symmetry_4
_geom_torsion
_geom_torsion_publ_flag
C1 C6 C5 C4 . . . . -0.9(2) ?
C7 C6 C5 C4 . . . . -179.97(15) ?
C9 N1 C7 C6 . . . . 179.20(14) ?
C5 C6 C7 N1 . . . . 178.78(14) ?
C1 C6 C7 N1 . . . . -0.3(2) ?
C5 C6 C1 O1 . . . . -178.36(15) ?
C7 C6 C1 O1 . . . . 0.7(2) ?
C5 C6 C1 C2 . . . . 1.1(2) ?
C7 C6 C1 C2 . . . . -179.83(15) ?
C7 N1 C9 C10 . . . . -38.6(2) ?
C7 N1 C9 C14 . . . . 143.67(16) ?
C6 C5 C4 C3 . . . . 0.4(2) ?
C6 C5 C4 C8 . . . . 179.87(15) ?
C10 C9 C14 C13 . . . . 2.3(3) ?
N1 C9 C14 C13 . . . . -179.87(15) ?
C10 C9 C14 C15 . . . . -178.33(17) ?
N1 C9 C14 C15 . . . . -0.5(3) ?
C14 C9 C10 C11 . . . . -1.2(3) ?
N1 C9 C10 C11 . . . . -178.95(16) ?
O1 C1 C2 C3 . . . . 178.64(16) ?
C6 C1 C2 C3 . . . . -0.8(3) ?
C1 C2 C3 C4 . . . . 0.3(3) ?
C5 C4 C3 C2 . . . . -0.1(3) ?
C8 C4 C3 C2 . . . . -179.56(17) ?
C9 C14 C13 C12 . . . . -2.0(3) ?
C15 C14 C13 C12 . . . . 178.60(18) ?
C11 C12 C13 C14 . . . . 0.6(3) ?
C16 C12 C13 C14 . . . . -177.52(18) ?
C9 C10 C11 C12 . . . . -0.3(3) ?
C13 C12 C11 C10 . . . . 0.6(3) ?
C16 C12 C11 C10 . . . . 178.71(19) ?

_cod_database_fobs_code 2243935
